data_4030242
loop_
_publ_author_name
'Kersten, Laura'
'Harms, Klaus'
'Hilt, Gerhard'

_publ_section_title
;
 Synthesis of tri-, tetra-, and pentacarbonyl derivatives via ozonolysis
 of 1,4-dienes and cyclization to polyaromatic systems.
;
_journal_issue 23
_journal_name_full 'The Journal of organic chemistry'
_journal_page_first 11661
_journal_page_last 11673
_journal_paper_doi 10.1021/jo502308d
_journal_volume 79
_journal_year 2014
_chemical_formula_moiety 'C38 H34 O6'
_chemical_formula_sum 'C38 H34 O6'
_chemical_formula_weight 586.65
_chemical_name_systematic
; 
 ? 
;
_space_group_crystal_system monoclinic
_space_group_IT_number 15
_space_group_name_Hall '-C 2yc'
_space_group_name_H-M_alt 'C 1 2/c 1'
_symmetry_space_group_name_Hall '-C 2yc'
_symmetry_space_group_name_H-M 'C 1 2/c 1'
_atom_sites_solution_hydrogens mixed
_atom_sites_solution_primary direct
_atom_sites_solution_secondary difmap
_audit_creation_method SHELXL-2014
_cell_angle_alpha 90
_cell_angle_beta 107.936(2)
_cell_angle_gamma 90
_cell_formula_units_Z 8
_cell_length_a 18.1968(12)
_cell_length_b 18.4667(11)
_cell_length_c 17.8241(12)
_cell_measurement_reflns_used 6803
_cell_measurement_temperature 100(2)
_cell_measurement_theta_max 26.4565
_cell_measurement_theta_min 2.3528
_cell_volume 5698.4(6)
_computing_cell_refinement 'SAINT V8.34A (Bruker AXS Inc., 2013)'
_computing_data_collection 'BRUKER APEX II'
_computing_data_reduction 'SAINT V8.34A (Bruker AXS Inc., 2013)'
_computing_molecular_graphics 'DIAMOND (Crystal Impact)'
_computing_structure_refinement 'SHELXL-2014 (Sheldrick, 2014)'
_computing_structure_solution 'SHELXS-2013 (Sheldrick, 2008)'
_diffrn_ambient_temperature 100(2)
_diffrn_detector_area_resol_mean 10.4167
_diffrn_measured_fraction_theta_full 0.998
_diffrn_measured_fraction_theta_max 0.998
_diffrn_measurement_device_type 'Bruker D8 QUEST area detector'
_diffrn_measurement_method '\w and \f scans'
_diffrn_radiation_type MoK\a
_diffrn_radiation_wavelength 0.71073
_diffrn_reflns_av_R_equivalents 0.0679
_diffrn_reflns_av_unetI/netI 0.0418
_diffrn_reflns_Laue_measured_fraction_full 0.998
_diffrn_reflns_Laue_measured_fraction_max 0.998
_diffrn_reflns_limit_h_max 22
_diffrn_reflns_limit_h_min -18
_diffrn_reflns_limit_k_max 22
_diffrn_reflns_limit_k_min -22
_diffrn_reflns_limit_l_max 21
_diffrn_reflns_limit_l_min -21
_diffrn_reflns_number 32314
_diffrn_reflns_point_group_measured_fraction_full 0.998
_diffrn_reflns_point_group_measured_fraction_max 0.998
_diffrn_reflns_theta_full 25.242
_diffrn_reflns_theta_max 25.496
_diffrn_reflns_theta_min 2.206
_diffrn_source 'microfocus sealed X-ray tube'
_exptl_absorpt_coefficient_mu 0.092
_exptl_absorpt_correction_T_max 0.98
_exptl_absorpt_correction_T_min 0.91
_exptl_absorpt_correction_type multi-scan
_exptl_absorpt_process_details 'SADABS V2012/1 (Bruker AXS Inc.)'
_exptl_crystal_colour yellow
_exptl_crystal_density_diffrn 1.368
_exptl_crystal_density_method 'not measured'
_exptl_crystal_description block
_exptl_crystal_F_000 2480
_exptl_crystal_size_max 0.25
_exptl_crystal_size_mid 0.21
_exptl_crystal_size_min 0.20
_refine_diff_density_max 0.387
_refine_diff_density_min -0.340
_refine_diff_density_rms 0.049
_refine_ls_extinction_method none
_refine_ls_goodness_of_fit_ref 1.057
_refine_ls_hydrogen_treatment constr
_refine_ls_matrix_type full
_refine_ls_number_parameters 451
_refine_ls_number_reflns 5298
_refine_ls_number_restraints 0
_refine_ls_restrained_S_all 1.057
_refine_ls_R_factor_all 0.1078
_refine_ls_R_factor_gt 0.0665
_refine_ls_shift/su_max 0.000
_refine_ls_shift/su_mean 0.000
_refine_ls_structure_factor_coef Fsqd
_refine_ls_weighting_details 'w=1/[\s^2^(Fo^2^)+(0.0438P)^2^+14.0128P] where P=(Fo^2^+2Fc^2^)/3'
_refine_ls_weighting_scheme calc
_refine_ls_wR_factor_gt 0.1404
_refine_ls_wR_factor_ref 0.1619
_reflns_Friedel_coverage 0.000
_reflns_number_gt 3522
_reflns_number_total 5298
_reflns_threshold_expression 'I > 2\s(I)'
_cod_data_source_file jo502308d_si_001.cif
_cod_data_source_block 47
_cod_depositor_comments 'Adding full bibliography for 4030241--4030242.cif.'
_cod_database_code 4030242
_shelx_space_group_comment
; 
The symmetry employed for this shelxl refinement is uniquely defined 
by the following loop, which should always be used as a source of 
symmetry information in preference to the above space-group names. 
They are only intended as comments. 
;
_shelx_estimated_absorpt_t_min 0.977
_shelx_estimated_absorpt_t_max 0.982
_shelxl_version_number 2014-1

loop_
_space_group_symop_operation_xyz
'x, y, z'
'-x, y, -z+1/2'
'x+1/2, y+1/2, z'
'-x+1/2, y+1/2, -z+1/2'
'-x, -y, -z'
'x, -y, z-1/2'
'-x+1/2, -y+1/2, -z'
'x+1/2, -y+1/2, z-1/2'

loop_
_atom_site_label
_atom_site_type_symbol
_atom_site_fract_x
_atom_site_fract_y
_atom_site_fract_z
_atom_site_U_iso_or_equiv
_atom_site_adp_type
_atom_site_occupancy
_atom_site_site_symmetry_order
_atom_site_calc_flag
_atom_site_refinement_flags_posn
_atom_site_refinement_flags_adp
_atom_site_refinement_flags_occupancy
_atom_site_disorder_assembly
_atom_site_disorder_group
C1 C 0.29144(16) 0.43465(15) 0.73472(18) 0.0397(7) Uani 1 1 d . . . . .
C2 C 0.35215(16) 0.45934(15) 0.70838(17) 0.0384(7) Uani 1 1 d . . . . .
C3 C 0.35692(15) 0.53258(15) 0.68850(16) 0.0352(7) Uani 1 1 d . . . . .
C4 C 0.42122(17) 0.55760(16) 0.66301(16) 0.0379(7) Uani 1 1 d . . . . .
O8B_c O 0.3086(10) 0.3748(14) 0.3830(14) 0.097(8) Uani 0.2440(19) 1 d . . P A 3
C5 C 0.42809(16) 0.63586(15) 0.65132(16) 0.0361(7) Uani 1 1 d . . . . .
C6 C 0.49720(17) 0.66411(16) 0.64508(16) 0.0388(7) Uani 1 1 d . . . . .
H6 H 0.5382 0.6320 0.6458 0.047 Uiso 1 1 calc R U . . .
O8A_a O 0.2708(9) 0.3653(10) 0.3815(11) 0.059(4) Uani 0.2440(19) 1 d . . P A 1
C7 C 0.50727(17) 0.73729(16) 0.63794(16) 0.0393(7) Uani 1 1 d . . . . .
C8 C 0.44557(17) 0.78447(16) 0.63485(16) 0.0385(7) Uani 1 1 d . . . . .
C9 C 0.37656(16) 0.75581(15) 0.63923(16) 0.0377(7) Uani 1 1 d . . . . .
H9 H 0.3345 0.7876 0.6356 0.045 Uiso 1 1 calc R U . . .
C10 C 0.36691(16) 0.68218(15) 0.64877(16) 0.0361(7) Uani 1 1 d . . . . .
C11 C 0.29190(15) 0.65381(15) 0.65548(16) 0.0367(7) Uani 1 1 d . . . . .
H11 H 0.2725 0.6889 0.6878 0.044 Uiso 1 1 calc R U . . .
C12 C 0.29893(15) 0.58065(15) 0.69440(16) 0.0345(6) Uani 1 1 d . . . . .
C13 C 0.24345(16) 0.55674(15) 0.72642(16) 0.0356(7) Uani 1 1 d . . . . .
H13 H 0.2076 0.5906 0.7352 0.043 Uiso 1 1 calc R U . . .
C14 C 0.23826(16) 0.48452(15) 0.74636(16) 0.0377(7) Uani 1 1 d . . . . .
C15 C 0.28344(17) 0.35589(17) 0.7501(2) 0.0529(9) Uani 1 1 d . . . . .
C16 C 0.2917(2) 0.30171(19) 0.6914(3) 0.0869(15) Uani 1 1 d . . . . .
H16A H 0.2627 0.3180 0.6382 0.130 Uiso 1 1 calc R U . . .
H16B H 0.2714 0.2549 0.7019 0.130 Uiso 1 1 calc R U . . .
H16C H 0.3464 0.2965 0.6954 0.130 Uiso 1 1 calc R U . . .
C17 C 0.58350(19) 0.76680(18) 0.6351(2) 0.0542(9) Uani 1 1 d . . . . .
H17A H 0.6208 0.7271 0.6423 0.081 Uiso 1 1 calc R U . . .
H17B H 0.6027 0.8025 0.6772 0.081 Uiso 1 1 calc R U . . .
H17C H 0.5766 0.7899 0.5839 0.081 Uiso 1 1 calc R U . . .
C18 C 0.45498(17) 0.86486(16) 0.62824(18) 0.0429(7) Uani 1 1 d . . . . .
H18A H 0.4721 0.8753 0.5823 0.064 Uiso 1 1 calc R U . . .
H18B H 0.4936 0.8828 0.6761 0.064 Uiso 1 1 calc R U . . .
H18C H 0.4054 0.8889 0.6220 0.064 Uiso 1 1 calc R U . . .
C19 C 0.17194(16) 0.46280(17) 0.77564(18) 0.0436(7) Uani 1 1 d . . . . .
H19A H 0.1504 0.4167 0.7514 0.065 Uiso 1 1 calc R U . . .
H19B H 0.1319 0.5002 0.7614 0.065 Uiso 1 1 calc R U . . .
H19C H 0.1905 0.4573 0.8331 0.065 Uiso 1 1 calc R U . . .
C20 C 0.00652(18) 0.6616(2) 0.6080(3) 0.0749(13) Uani 1 1 d . . . . .
C21 C 0.03586(18) 0.59488(17) 0.59631(19) 0.0515(9) Uani 1 1 d . . . . .
H21_a H 0.0081 0.5521 0.5998 0.062 Uiso 0.488(4) 1 calc R U P A 1
C22 C 0.10558(17) 0.58956(16) 0.57948(18) 0.0435(8) Uani 1 1 d . . . . .
C23 C 0.13367(18) 0.51891(16) 0.56359(17) 0.0443(8) Uani 1 1 d . . . . .
C24 C 0.19918(19) 0.51732(17) 0.53322(17) 0.0467(8) Uani 1 1 d . . . . .
C25 C 0.2214(2) 0.45100(19) 0.50758(18) 0.0525(9) Uani 1 1 d . . . . .
H25_b H 0.1944 0.4081 0.5123 0.063 Uiso 0.512(4) 1 calc R U P A 2
C26 C 0.2816(2) 0.4469(2) 0.47571(19) 0.0590(10) Uani 1 1 d . . . . .
C27 C 0.3217(2) 0.5093(2) 0.46868(18) 0.0603(10) Uani 1 1 d . . . . .
C28 C 0.3000(2) 0.5752(2) 0.49456(18) 0.0591(10) Uani 1 1 d . . . . .
H28 H 0.3264 0.6182 0.4887 0.071 Uiso 1 1 calc R U . . .
C29 C 0.24072(19) 0.57973(17) 0.52873(17) 0.0468(8) Uani 1 1 d . . . . .
C30 C 0.22763(17) 0.64796(16) 0.56889(18) 0.0461(8) Uani 1 1 d . . . . .
H30 H 0.2345 0.6902 0.5366 0.055 Uiso 1 1 calc R U . . .
C31 C 0.14858(17) 0.65241(16) 0.57776(18) 0.0454(8) Uani 1 1 d . . . . .
C32 C 0.11855(19) 0.71827(17) 0.5896(2) 0.0674(12) Uani 1 1 d . . . . .
H32 H 0.1472 0.7610 0.5882 0.081 Uiso 1 1 calc R U . . .
C33 C 0.04874(19) 0.72442(19) 0.6032(3) 0.0830(15) Uani 1 1 d . . . . .
C34 C -0.0696(3) 0.6669(3) 0.6247(5) 0.135(3) Uani 1 1 d . . . . .
H34A_a H -0.1080 0.6371 0.5868 0.203 Uiso 0.488(4) 1 d R U P A 1
H34B_a H -0.0867 0.7175 0.6198 0.203 Uiso 0.488(4) 1 d R U P A 1
H34C_a H -0.0634 0.6498 0.6784 0.203 Uiso 0.488(4) 1 d R U P A 1
C35_b C -0.0902(4) 0.6265(5) 0.6637(4) 0.061(2) Uani 0.512(4) 1 d . . P A 2
H35A_b H -0.0785 0.6464 0.7171 0.091 Uiso 0.512(4) 1 d R U P A 2
H35B_b H -0.0635 0.5801 0.6658 0.091 Uiso 0.512(4) 1 d R U P A 2
H35C_b H -0.1460 0.6191 0.6414 0.091 Uiso 0.512(4) 1 d R U P A 2
C36 C 0.3028(3) 0.3746(2) 0.4491(2) 0.0766(12) Uani 1 1 d . . . . .
H36A_b H 0.3130 0.3400 0.4928 0.115 Uiso 0.512(4) 1 d R U P A 2
H36B_b H 0.3492 0.3798 0.4326 0.115 Uiso 0.512(4) 1 d R U P A 2
H36C_b H 0.2600 0.3569 0.4047 0.115 Uiso 0.512(4) 1 d R U P A 2
C37B_a C 0.3655(11) 0.3505(12) 0.5018(11) 0.106(8) Uani 0.2440(19) 1 d . . P A 1
H37A_a H 0.3778 0.3021 0.4866 0.158 Uiso 0.2440(19) 1 calc R U P A 1
H37B_a H 0.3570 0.3480 0.5534 0.158 Uiso 0.2440(19) 1 calc R U P A 1
H37C_a H 0.4086 0.3833 0.5048 0.158 Uiso 0.2440(19) 1 calc R U P A 1
C38 C 0.3890(2) 0.5087(3) 0.4368(2) 0.0829(14) Uani 1 1 d . . . . .
H38A H 0.4304 0.4786 0.4706 0.124 Uiso 1 1 calc R U . . .
H38B H 0.4079 0.5582 0.4356 0.124 Uiso 1 1 calc R U . . .
H38C H 0.3726 0.4888 0.3832 0.124 Uiso 1 1 calc R U . . .
C37A_c C 0.2993(8) 0.3089(7) 0.4969(9) 0.049(3) Uani 0.2440(19) 1 d . . P A 3
H37D_c H 0.2461 0.2910 0.4822 0.074 Uiso 0.2440(19) 1 calc R U P A 3
H37E_c H 0.3165 0.3215 0.5531 0.074 Uiso 0.2440(19) 1 calc R U P A 3
H37F_c H 0.3331 0.2713 0.4870 0.074 Uiso 0.2440(19) 1 calc R U P A 3
C39 C 0.0193(2) 0.7989(2) 0.6146(4) 0.151(3) Uani 1 1 d . . . . .
H39A H 0.0065 0.8001 0.6641 0.227 Uiso 1 1 calc R U . . .
H39B H -0.0270 0.8098 0.5705 0.227 Uiso 1 1 calc R U . . .
H39C H 0.0593 0.8350 0.6164 0.227 Uiso 1 1 calc R U . . .
O1 O 0.40629(11) 0.41192(10) 0.70338(13) 0.0482(6) Uani 1 1 d . . . . .
H1A H 0.4392 0.4332 0.6870 0.072 Uiso 1 1 calc R U . . .
O2 O 0.47141(12) 0.51488(11) 0.65482(12) 0.0456(5) Uani 1 1 d . . . . .
O3 O 0.26686(13) 0.33687(13) 0.80859(18) 0.0701(8) Uani 1 1 d . . . . .
O4_b O 0.0000(2) 0.5344(2) 0.5971(2) 0.0442(12) Uani 0.512(4) 1 d . . P A 2
H4_b H 0.0267 0.4999 0.5891 0.066 Uiso 0.512(4) 1 calc R U P A 2
O5 O 0.09997(13) 0.46232(11) 0.57256(13) 0.0555(6) Uani 1 1 d . . . . .
O6_b O -0.1179(3) 0.7077(3) 0.5606(4) 0.084(2) Uani 0.512(4) 1 d . . P A 2
O7_a O 0.1786(3) 0.3916(2) 0.5160(3) 0.0580(15) Uani 0.488(4) 1 d . . P A 1
H7_a H 0.1448 0.4046 0.5364 0.087 Uiso 0.488(4) 1 calc R U P A 1

loop_
_atom_site_aniso_label
_atom_site_aniso_U_11
_atom_site_aniso_U_22
_atom_site_aniso_U_33
_atom_site_aniso_U_23
_atom_site_aniso_U_13
_atom_site_aniso_U_12
C1 0.0268(15) 0.0335(16) 0.0517(18) -0.0003(13) 0.0014(13) -0.0026(12)
C2 0.0308(15) 0.0340(16) 0.0436(16) -0.0056(13) 0.0015(13) 0.0000(13)
C3 0.0295(14) 0.0332(15) 0.0389(16) -0.0058(12) 0.0047(12) -0.0036(12)
C4 0.0364(16) 0.0363(16) 0.0369(16) -0.0072(13) 0.0051(13) -0.0014(13)
O8B_c 0.096(15) 0.130(18) 0.071(10) -0.001(10) 0.035(12) 0.059(13)
C5 0.0367(16) 0.0387(16) 0.0317(14) -0.0073(12) 0.0089(12) -0.0050(13)
C6 0.0393(17) 0.0414(17) 0.0371(16) -0.0102(13) 0.0140(13) -0.0063(13)
O8A_a 0.080(11) 0.059(7) 0.045(7) -0.031(5) 0.031(9) -0.006(9)
C7 0.0400(17) 0.0443(18) 0.0352(16) -0.0111(13) 0.0141(13) -0.0112(14)
C8 0.0400(17) 0.0411(17) 0.0320(15) -0.0066(13) 0.0074(13) -0.0117(13)
C9 0.0329(15) 0.0375(16) 0.0387(16) -0.0058(13) 0.0053(12) -0.0056(13)
C10 0.0359(16) 0.0338(15) 0.0345(15) -0.0057(12) 0.0049(12) -0.0082(13)
C11 0.0302(15) 0.0340(15) 0.0403(16) -0.0042(12) 0.0027(12) -0.0061(12)
C12 0.0305(15) 0.0331(15) 0.0336(15) -0.0036(12) 0.0005(12) -0.0044(12)
C13 0.0297(15) 0.0340(16) 0.0392(16) -0.0067(12) 0.0050(12) -0.0018(12)
C14 0.0315(15) 0.0371(16) 0.0373(15) -0.0013(13) 0.0002(12) -0.0023(13)
C15 0.0230(15) 0.0364(18) 0.091(3) 0.0078(18) 0.0045(16) -0.0008(13)
C16 0.057(2) 0.037(2) 0.173(5) -0.027(3) 0.045(3) -0.0140(18)
C17 0.0480(19) 0.054(2) 0.070(2) -0.0175(17) 0.0326(17) -0.0147(16)
C18 0.0410(17) 0.0432(17) 0.0439(17) -0.0076(14) 0.0123(14) -0.0128(14)
C19 0.0314(16) 0.0424(17) 0.0515(18) 0.0030(14) 0.0047(14) -0.0042(13)
C20 0.0254(17) 0.053(2) 0.123(4) -0.010(2) -0.0123(19) 0.0018(16)
C21 0.0359(18) 0.0398(18) 0.059(2) 0.0009(15) -0.0139(15) -0.0103(14)
C22 0.0379(17) 0.0332(16) 0.0446(17) 0.0028(13) -0.0090(13) -0.0068(13)
C23 0.0476(19) 0.0371(18) 0.0366(16) 0.0006(13) -0.0040(14) -0.0139(15)
C24 0.0529(19) 0.0399(18) 0.0358(16) -0.0047(13) -0.0033(14) -0.0114(15)
C25 0.056(2) 0.052(2) 0.0396(18) -0.0063(15) -0.0007(16) -0.0078(17)
C26 0.061(2) 0.068(2) 0.0377(18) -0.0088(17) 0.0006(17) -0.0092(19)
C27 0.060(2) 0.083(3) 0.0312(17) -0.0125(17) 0.0046(16) -0.004(2)
C28 0.059(2) 0.074(3) 0.0330(17) 0.0049(17) -0.0030(16) -0.0223(19)
C29 0.0493(19) 0.0472(19) 0.0329(16) -0.0003(14) -0.0038(14) -0.0090(15)
C30 0.0411(17) 0.0387(17) 0.0446(17) 0.0075(14) -0.0075(14) -0.0117(14)
C31 0.0370(16) 0.0325(16) 0.0493(18) 0.0053(13) -0.0123(14) -0.0064(13)
C32 0.0370(19) 0.0306(17) 0.105(3) 0.0020(18) -0.0208(19) -0.0043(14)
C33 0.0301(19) 0.041(2) 0.149(4) -0.013(2) -0.016(2) 0.0051(16)
C34 0.036(3) 0.074(4) 0.278(9) -0.030(5) 0.022(4) -0.004(2)
C35_b 0.028(4) 0.112(7) 0.040(4) 0.002(4) 0.009(3) -0.006(4)
C36 0.084(3) 0.091(3) 0.049(2) -0.022(2) 0.012(2) 0.006(2)
C37B_a 0.080(13) 0.126(18) 0.087(14) -0.038(13) -0.010(11) 0.045(13)
C38 0.068(3) 0.134(4) 0.045(2) -0.008(2) 0.0146(19) -0.012(3)
C37A_c 0.055(9) 0.037(7) 0.067(9) -0.001(7) 0.035(7) 0.006(6)
C39 0.044(2) 0.050(3) 0.317(9) -0.036(4) -0.007(4) 0.011(2)
O1 0.0354(12) 0.0338(11) 0.0739(15) -0.0039(10) 0.0147(11) 0.0014(9)
O2 0.0422(12) 0.0419(12) 0.0541(13) -0.0065(10) 0.0171(10) 0.0028(10)
O3 0.0436(14) 0.0501(15) 0.109(2) 0.0315(15) 0.0122(14) 0.0015(11)
O4_b 0.032(2) 0.042(2) 0.054(3) 0.0084(19) 0.0058(18) -0.0168(18)
O5 0.0671(15) 0.0359(12) 0.0570(14) -0.0050(10) 0.0095(12) -0.0203(11)
O6_b 0.034(3) 0.090(4) 0.134(5) 0.016(4) 0.033(3) 0.017(3)
O7_a 0.061(3) 0.042(3) 0.066(3) -0.020(2) 0.012(2) -0.008(2)

loop_
_atom_type_symbol
_atom_type_description
_atom_type_scat_dispersion_real
_atom_type_scat_dispersion_imag
_atom_type_scat_source
C C 0.0033 0.0016 'International Tables Vol C Tables 4.2.6.8 and 6.1.1.4'
H H 0.0000 0.0000 'International Tables Vol C Tables 4.2.6.8 and 6.1.1.4'
O O 0.0106 0.0060 'International Tables Vol C Tables 4.2.6.8 and 6.1.1.4'

loop_
_geom_angle_atom_site_label_1
_geom_angle_atom_site_label_2
_geom_angle_atom_site_label_3
_geom_angle
C14 C1 C2 119.2(3)
C14 C1 C15 120.2(3)
C2 C1 C15 120.6(3)
O1 C2 C1 118.7(3)
O1 C2 C3 120.5(3)
C1 C2 C3 120.8(3)
C12 C3 C2 118.8(3)
C12 C3 C4 121.1(3)
C2 C3 C4 120.1(3)
O2 C4 C3 121.6(3)
O2 C4 C5 120.5(3)
C3 C4 C5 117.9(3)
C10 C5 C6 119.9(3)
C10 C5 C4 120.4(3)
C6 C5 C4 119.7(3)
C7 C6 C5 121.6(3)
C7 C6 H6 119.2
C5 C6 H6 119.2
C6 C7 C8 118.9(3)
C6 C7 C17 120.6(3)
C8 C7 C17 120.4(3)
C9 C8 C7 119.1(3)
C9 C8 C18 120.6(3)
C7 C8 C18 120.3(3)
C8 C9 C10 122.1(3)
C8 C9 H9 118.9
C10 C9 H9 118.9
C9 C10 C5 118.4(3)
C9 C10 C11 120.3(3)
C5 C10 C11 121.3(3)
C10 C11 C12 113.5(2)
C10 C11 C30 110.7(2)
C12 C11 C30 108.2(2)
C10 C11 H11 108.1
C12 C11 H11 108.1
C30 C11 H11 108.1
C13 C12 C3 119.4(3)
C13 C12 C11 120.6(3)
C3 C12 C11 119.4(3)
C12 C13 C14 122.0(3)
C12 C13 H13 119.0
C14 C13 H13 119.0
C13 C14 C1 119.3(3)
C13 C14 C19 117.9(3)
C1 C14 C19 122.7(3)
O3 C15 C16 120.7(3)
O3 C15 C1 119.9(3)
C16 C15 C1 119.2(4)
C15 C16 H16A 109.5
C15 C16 H16B 109.5
H16A C16 H16B 109.5
C15 C16 H16C 109.5
H16A C16 H16C 109.5
H16B C16 H16C 109.5
C7 C17 H17A 109.5
C7 C17 H17B 109.5
H17A C17 H17B 109.5
C7 C17 H17C 109.5
H17A C17 H17C 109.5
H17B C17 H17C 109.5
C8 C18 H18A 109.5
C8 C18 H18B 109.5
H18A C18 H18B 109.5
C8 C18 H18C 109.5
H18A C18 H18C 109.5
H18B C18 H18C 109.5
C14 C19 H19A 109.5
C14 C19 H19B 109.5
H19A C19 H19B 109.5
C14 C19 H19C 109.5
H19A C19 H19C 109.5
H19B C19 H19C 109.5
C21 C20 C33 118.8(4)
C21 C20 C34 120.5(4)
C33 C20 C34 120.7(4)
O4_b C21 C20 123.2(4)
O4_b C21 C22 115.9(3)
C20 C21 C22 120.9(3)
C20 C21 H21_a 119.6
C22 C21 H21_a 119.6
C21 C22 C31 119.7(3)
C21 C22 C23 120.0(3)
C31 C22 C23 120.2(3)
O5 C23 C24 121.5(3)
O5 C23 C22 120.6(3)
C24 C23 C22 117.8(3)
C29 C24 C25 119.0(3)
C29 C24 C23 121.8(3)
C25 C24 C23 119.3(3)
O7_a C25 C26 123.2(4)
O7_a C25 C24 115.3(4)
C26 C25 C24 121.6(3)
C26 C25 H25_b 119.2
C24 C25 H25_b 119.2
C25 C26 C27 119.7(4)
C25 C26 C36 119.3(4)
C27 C26 C36 121.0(4)
C26 C27 C28 118.8(3)
C26 C27 C38 122.7(4)
C28 C27 C38 118.5(4)
C29 C28 C27 122.0(3)
C29 C28 H28 119.0
C27 C28 H28 119.0
C24 C29 C28 118.8(3)
C24 C29 C30 119.8(3)
C28 C29 C30 121.0(3)
C31 C30 C29 113.2(2)
C31 C30 C11 109.2(3)
C29 C30 C11 109.5(2)
C31 C30 H30 108.2
C29 C30 H30 108.2
C11 C30 H30 108.2
C32 C31 C22 118.5(3)
C32 C31 C30 120.3(3)
C22 C31 C30 121.1(3)
C33 C32 C31 122.3(3)
C33 C32 H32 118.9
C31 C32 H32 118.9
C32 C33 C20 119.7(3)
C32 C33 C39 119.0(4)
C20 C33 C39 121.2(4)
C35_b C34 O6_b 126.1(6)
C35_b C34 C20 124.3(6)
O6_b C34 C20 104.6(6)
C20 C34 H34A_a 109.4
C20 C34 H34B_a 109.3
H34A_a C34 H34B_a 109.5
C20 C34 H34C_a 109.7
H34A_a C34 H34C_a 109.5
H34B_a C34 H34C_a 109.5
C34 C35_b H35A_b 109.1
C34 C35_b H35B_b 109.8
H35A_b C35_b H35B_b 109.5
C34 C35_b H35C_b 109.4
H35A_b C35_b H35C_b 109.5
H35B_b C35_b H35C_b 109.5
O8A_a C36 C37B_a 136.8(12)
O8B_c C36 C37A_c 125.9(14)
O8A_a C36 C26 111.0(9)
O8B_c C36 C26 114.2(12)
C37B_a C36 C26 109.0(9)
C37A_c C36 C26 118.7(6)
C26 C36 H36A_b 109.4
C26 C36 H36B_b 109.6
H36A_b C36 H36B_b 109.5
C26 C36 H36C_b 109.4
H36A_b C36 H36C_b 109.5
H36B_b C36 H36C_b 109.5
C36 C37B_a H37A_a 109.5
C36 C37B_a H37B_a 109.5
H37A_a C37B_a H37B_a 109.5
C36 C37B_a H37C_a 109.5
H37A_a C37B_a H37C_a 109.5
H37B_a C37B_a H37C_a 109.5
C27 C38 H38A 109.5
C27 C38 H38B 109.5
H38A C38 H38B 109.5
C27 C38 H38C 109.5
H38A C38 H38C 109.5
H38B C38 H38C 109.5
C36 C37A_c H37D_c 109.5
C36 C37A_c H37E_c 109.5
H37D_c C37A_c H37E_c 109.5
C36 C37A_c H37F_c 109.5
H37D_c C37A_c H37F_c 109.5
H37E_c C37A_c H37F_c 109.5
C33 C39 H39A 109.5
C33 C39 H39B 109.5
H39A C39 H39B 109.5
C33 C39 H39C 109.5
H39A C39 H39C 109.5
H39B C39 H39C 109.5
C2 O1 H1A 109.5
C21 O4_b H4_b 109.5
C25 O7_a H7_a 109.5

loop_
_geom_bond_atom_site_label_1
_geom_bond_atom_site_label_2
_geom_bond_distance
C1 C14 1.397(4)
C1 C2 1.403(4)
C1 C15 1.495(4)
C2 O1 1.341(3)
C2 C3 1.408(4)
C3 C12 1.407(4)
C3 C4 1.455(4)
C4 O2 1.249(3)
C4 C5 1.471(4)
O8B_c C36 1.21(2)
C5 C10 1.394(4)
C5 C6 1.397(4)
C6 C7 1.375(4)
C6 H6 0.9500
O8A_a C36 1.178(18)
C7 C8 1.409(4)
C7 C17 1.506(4)
C8 C9 1.387(4)
C8 C18 1.503(4)
C9 C10 1.388(4)
C9 H9 0.9500
C10 C11 1.501(4)
C11 C12 1.506(4)
C11 C30 1.628(4)
C11 H11 1.0000
C12 C13 1.377(4)
C13 C14 1.391(4)
C13 H13 0.9500
C14 C19 1.509(4)
C15 O3 1.223(4)
C15 C16 1.489(5)
C16 H16A 0.9800
C16 H16B 0.9800
C16 H16C 0.9800
C17 H17A 0.9800
C17 H17B 0.9800
C17 H17C 0.9800
C18 H18A 0.9800
C18 H18B 0.9800
C18 H18C 0.9800
C19 H19A 0.9800
C19 H19B 0.9800
C19 H19C 0.9800
C20 C21 1.384(5)
C20 C33 1.408(5)
C20 C34 1.507(7)
C21 O4_b 1.295(5)
C21 C22 1.394(5)
C21 H21_a 0.9500
C22 C31 1.405(4)
C22 C23 1.460(4)
C23 O5 1.247(3)
C23 C24 1.453(5)
C24 C29 1.394(4)
C24 C25 1.409(5)
C25 O7_a 1.381(6)
C25 C26 1.383(5)
C25 H25_b 0.9500
C26 C27 1.390(5)
C26 C36 1.506(5)
C27 C28 1.401(5)
C27 C38 1.501(5)
C28 C29 1.395(5)
C28 H28 0.9500
C29 C30 1.504(4)
C30 C31 1.497(5)
C30 H30 1.0000
C31 C32 1.376(5)
C32 C33 1.370(6)
C32 H32 0.9500
C33 C39 1.511(5)
C34 C35_b 1.158(9)
C34 O6_b 1.424(8)
C34 H34A_a 0.9800
C34 H34B_a 0.9800
C34 H34C_a 0.9800
C35_b H35A_b 0.9800
C35_b H35B_b 0.9800
C35_b H35C_b 0.9800
C36 C37B_a 1.313(17)
C36 C37A_c 1.495(13)
C36 H36A_b 0.9800
C36 H36B_b 0.9800
C36 H36C_b 0.9800
C37B_a H37A_a 0.9800
C37B_a H37B_a 0.9800
C37B_a H37C_a 0.9800
C38 H38A 0.9800
C38 H38B 0.9800
C38 H38C 0.9800
C37A_c H37D_c 0.9800
C37A_c H37E_c 0.9800
C37A_c H37F_c 0.9800
C39 H39A 0.9800
C39 H39B 0.9800
C39 H39C 0.9800
O1 H1A 0.8400
O4_b H4_b 0.8400
O7_a H7_a 0.8400

loop_
_geom_hbond_atom_site_label_D
_geom_hbond_atom_site_label_H
_geom_hbond_atom_site_label_A
_geom_hbond_distance_DH
_geom_hbond_distance_HA
_geom_hbond_distance_DA
_geom_hbond_angle_DHA
O1 H1A O2 0.84 1.78 2.530(3) 148.4
O4_b H4_b O5 0.84 1.61 2.401(5) 156.0
O7_a H7_a O5 0.84 1.59 2.378(5) 154.2

loop_
_geom_torsion_atom_site_label_1
_geom_torsion_atom_site_label_2
_geom_torsion_atom_site_label_3
_geom_torsion_atom_site_label_4
_geom_torsion
C14 C1 C2 O1 174.8(2)
C15 C1 C2 O1 -5.3(4)
C14 C1 C2 C3 -4.4(4)
C15 C1 C2 C3 175.5(3)
O1 C2 C3 C12 179.9(2)
C1 C2 C3 C12 -0.9(4)
O1 C2 C3 C4 -0.6(4)
C1 C2 C3 C4 178.6(3)
C12 C3 C4 O2 -177.3(3)
C2 C3 C4 O2 3.2(4)
C12 C3 C4 C5 6.1(4)
C2 C3 C4 C5 -173.4(2)
O2 C4 C5 C10 170.4(3)
C3 C4 C5 C10 -13.0(4)
O2 C4 C5 C6 -11.5(4)
C3 C4 C5 C6 165.1(2)
C10 C5 C6 C7 1.3(4)
C4 C5 C6 C7 -176.8(3)
C5 C6 C7 C8 -1.6(4)
C5 C6 C7 C17 177.1(3)
C6 C7 C8 C9 0.1(4)
C17 C7 C8 C9 -178.7(3)
C6 C7 C8 C18 179.1(3)
C17 C7 C8 C18 0.3(4)
C7 C8 C9 C10 1.8(4)
C18 C8 C9 C10 -177.2(3)
C8 C9 C10 C5 -2.2(4)
C8 C9 C10 C11 178.3(3)
C6 C5 C10 C9 0.6(4)
C4 C5 C10 C9 178.7(3)
C6 C5 C10 C11 -179.9(2)
C4 C5 C10 C11 -1.8(4)
C9 C10 C11 C12 -158.7(3)
C5 C10 C11 C12 21.8(4)
C9 C10 C11 C30 79.4(3)
C5 C10 C11 C30 -100.1(3)
C2 C3 C12 C13 6.2(4)
C4 C3 C12 C13 -173.3(2)
C2 C3 C12 C11 -165.3(2)
C4 C3 C12 C11 15.2(4)
C10 C11 C12 C13 160.3(2)
C30 C11 C12 C13 -76.5(3)
C10 C11 C12 C3 -28.4(3)
C30 C11 C12 C3 94.9(3)
C3 C12 C13 C14 -6.3(4)
C11 C12 C13 C14 165.1(3)
C12 C13 C14 C1 0.9(4)
C12 C13 C14 C19 -175.7(2)
C2 C1 C14 C13 4.4(4)
C15 C1 C14 C13 -175.5(3)
C2 C1 C14 C19 -179.1(3)
C15 C1 C14 C19 1.0(4)
C14 C1 C15 O3 -42.5(4)
C2 C1 C15 O3 137.7(3)
C14 C1 C15 C16 134.2(3)
C2 C1 C15 C16 -45.6(4)
C33 C20 C21 O4_b -177.8(4)
C34 C20 C21 O4_b 1.7(7)
C33 C20 C21 C22 -0.5(6)
C34 C20 C21 C22 178.9(4)
O4_b C21 C22 C31 -179.7(3)
C20 C21 C22 C31 2.9(5)
O4_b C21 C22 C23 0.4(5)
C20 C21 C22 C23 -177.0(3)
C21 C22 C23 O5 -7.2(4)
C31 C22 C23 O5 172.9(3)
C21 C22 C23 C24 169.6(3)
C31 C22 C23 C24 -10.3(4)
O5 C23 C24 C29 -175.0(3)
C22 C23 C24 C29 8.2(4)
O5 C23 C24 C25 5.0(4)
C22 C23 C24 C25 -171.8(3)
C29 C24 C25 O7_a 178.4(3)
C23 C24 C25 O7_a -1.6(5)
C29 C24 C25 C26 -2.2(5)
C23 C24 C25 C26 177.8(3)
O7_a C25 C26 C27 179.5(4)
C24 C25 C26 C27 0.2(5)
O7_a C25 C26 C36 -0.5(5)
C24 C25 C26 C36 -179.9(3)
C25 C26 C27 C28 0.2(5)
C36 C26 C27 C28 -179.8(3)
C25 C26 C27 C38 178.3(3)
C36 C26 C27 C38 -1.7(5)
C26 C27 C28 C29 1.5(5)
C38 C27 C28 C29 -176.6(3)
C25 C24 C29 C28 3.9(4)
C23 C24 C29 C28 -176.1(3)
C25 C24 C29 C30 -168.9(3)
C23 C24 C29 C30 11.1(4)
C27 C28 C29 C24 -3.6(5)
C27 C28 C29 C30 169.1(3)
C24 C29 C30 C31 -26.7(4)
C28 C29 C30 C31 160.7(3)
C24 C29 C30 C11 95.5(3)
C28 C29 C30 C11 -77.1(3)
C10 C11 C30 C31 -154.9(2)
C12 C11 C30 C31 80.1(3)
C10 C11 C30 C29 80.6(3)
C12 C11 C30 C29 -44.4(3)
C21 C22 C31 C32 -2.8(5)
C23 C22 C31 C32 177.1(3)
C21 C22 C31 C30 173.1(3)
C23 C22 C31 C30 -7.0(4)
C29 C30 C31 C32 -159.5(3)
C11 C30 C31 C32 78.2(4)
C29 C30 C31 C22 24.8(4)
C11 C30 C31 C22 -97.6(3)
C22 C31 C32 C33 0.3(6)
C30 C31 C32 C33 -175.6(3)
C31 C32 C33 C20 2.0(7)
C31 C32 C33 C39 -179.2(4)
C21 C20 C33 C32 -1.9(7)
C34 C20 C33 C32 178.6(5)
C21 C20 C33 C39 179.4(5)
C34 C20 C33 C39 -0.1(8)
C21 C20 C34 C35_b 38.1(10)
C33 C20 C34 C35_b -142.5(7)
C21 C20 C34 O6_b -118.1(5)
C33 C20 C34 O6_b 61.3(6)
C25 C26 C36 O8A_a 93.4(9)
C27 C26 C36 O8A_a -86.6(9)
C25 C26 C36 O8B_c 130.2(11)
C27 C26 C36 O8B_c -49.8(12)
C25 C26 C36 C37B_a -103.3(13)
C27 C26 C36 C37B_a 76.7(13)
C25 C26 C36 C37A_c -38.0(8)
C27 C26 C36 C37A_c 142.0(8)
